data_7013688
loop_
_publ_author_name
'Novitchi, Ghenadie'
'Shova, Sergiu'
'Caneschi, Andrea'
'Costes, Jean-Pierre'
'Gdaniec, Maria'
'Stanica, Nicolae'

_publ_section_title
;
 Hetero di- and trinuclear Cu-Gd complexes with trifluoroacetate
 bridges: synthesis, structural and magnetic studies.
;
_journal_issue 8
_journal_name_full 'Dalton transactions (Cambridge, England : 2003)'
_journal_page_first 1194
_journal_page_last 1200
_journal_paper_doi 10.1039/b312186k
_journal_year 2004
_chemical_formula_sum 'C43 H38 Cu2 Dy F9 N4 O11'
_chemical_formula_weight 1247.35
_chemical_name_common 2
_chemical_name_systematic
;
?
;
_space_group_IT_number 14
_symmetry_cell_setting monoclinic
_symmetry_space_group_name_Hall '-P 2ybc'
_symmetry_space_group_name_H-M 'P 1 21/c 1'
_atom_sites_solution_hydrogens geom
_atom_sites_solution_primary direct
_atom_sites_solution_secondary difmap
_audit_creation_method SHELXL-97
_cell_angle_alpha 90.00
_cell_angle_beta 96.13(3)
_cell_angle_gamma 90.00
_cell_formula_units_Z 4
_cell_length_a 18.034(4)
_cell_length_b 11.701(2)
_cell_length_c 22.351(4)
_cell_measurement_temperature 130
_cell_volume 4689.4(16)
_computing_cell_refinement '(Version 1.168 (release 08.03.2001 CrysAlis168 BETA))'
_computing_data_collection 'CrysAlis CCD'
_computing_data_reduction '(Version 1.168 (release 08.03.2001 CrysAlis168 BETA))'
_computing_molecular_graphics 'ORTEP-3 (Farrugia, 1997)'
_computing_publication_material 'SHELXL-97 (Sheldrick, 1997)'
_computing_structure_refinement 'SHELXL-97 (Sheldrick, 1997)'
_computing_structure_solution 'SHELXS-97 (Sheldrick, 1990)'
_diffrn_ambient_temperature 130
_diffrn_measured_fraction_theta_full 0.997
_diffrn_measured_fraction_theta_max 0.997
_diffrn_measurement_device_type 'Kuma KM4CCD'
_diffrn_measurement_method omega-phi
_diffrn_radiation_monochromator graphite
_diffrn_radiation_source 'Enhance (Mo) X-ray Source'
_diffrn_radiation_type MoK\a
_diffrn_radiation_wavelength 0.71073
_diffrn_reflns_av_R_equivalents 0.0276
_diffrn_reflns_av_sigmaI/netI 0.0246
_diffrn_reflns_limit_h_max 22
_diffrn_reflns_limit_h_min -18
_diffrn_reflns_limit_k_max 14
_diffrn_reflns_limit_k_min -13
_diffrn_reflns_limit_l_max 27
_diffrn_reflns_limit_l_min -27
_diffrn_reflns_number 24990
_diffrn_reflns_theta_full 26.37
_diffrn_reflns_theta_max 26.37
_diffrn_reflns_theta_min 3.41
_diffrn_standards_decay_% 0
_exptl_absorpt_coefficient_mu 2.574
_exptl_absorpt_correction_T_max 0.627
_exptl_absorpt_correction_T_min 0.466
_exptl_absorpt_correction_type semi-empirical
_exptl_absorpt_process_details 'XEMP ver. 4.2. Siemens Analytical X-ray Inst. Inc. 1990'
_exptl_crystal_colour dark-green
_exptl_crystal_density_diffrn 1.767
_exptl_crystal_density_method 'not measured'
_exptl_crystal_description prism
_exptl_crystal_F_000 2468
_exptl_crystal_size_max 0.35
_exptl_crystal_size_mid 0.35
_exptl_crystal_size_min 0.20
_refine_diff_density_max 1.559
_refine_diff_density_min -1.251
_refine_diff_density_rms 0.101
_refine_ls_extinction_method none
_refine_ls_goodness_of_fit_ref 1.139
_refine_ls_hydrogen_treatment mixed
_refine_ls_matrix_type full
_refine_ls_number_parameters 631
_refine_ls_number_reflns 9562
_refine_ls_number_restraints 0
_refine_ls_restrained_S_all 1.139
_refine_ls_R_factor_all 0.0396
_refine_ls_R_factor_gt 0.0340
_refine_ls_shift/su_max 0.007
_refine_ls_shift/su_mean 0.000
_refine_ls_structure_factor_coef Fsqd
_refine_ls_weighting_details 'calc w=1/[\s^2^(Fo^2^)+(0.0274P)^2^+12.9188P] where P=(Fo^2^+2Fc^2^)/3'
_refine_ls_weighting_scheme calc
_refine_ls_wR_factor_gt 0.0762
_refine_ls_wR_factor_ref 0.0795
_reflns_number_gt 8439
_reflns_number_total 9562
_reflns_threshold_expression >2sigma(I)
_cod_data_source_file b312186k.txt
_cod_data_source_block 2
_cod_database_code 7013688

loop_
_symmetry_equiv_pos_as_xyz
'x, y, z'
'-x, y+1/2, -z+1/2'
'-x, -y, -z'
'x, -y-1/2, z-1/2'

loop_
_atom_site_label
_atom_site_type_symbol
_atom_site_fract_x
_atom_site_fract_y
_atom_site_fract_z
_atom_site_U_iso_or_equiv
_atom_site_adp_type
_atom_site_occupancy
_atom_site_symmetry_multiplicity
_atom_site_calc_flag
_atom_site_refinement_flags
_atom_site_disorder_assembly
_atom_site_disorder_group
Dy1 Dy 0.254750(8) -0.000172(13) 0.181762(6) 0.01452(5) Uani 1 1 d . . .
Cu1A Cu 0.08187(2) -0.07645(4) 0.19712(2) 0.02399(10) Uani 1 1 d . . .
Cu1B Cu 0.41961(2) 0.03229(4) 0.259804(18) 0.01781(9) Uani 1 1 d . . .
F1A F 0.2073(3) -0.4380(3) 0.11756(18) 0.0873(13) Uani 1 1 d . . .
F2A F 0.14050(18) -0.3488(4) 0.04859(18) 0.0905(15) Uani 1 1 d . . .
F3A F 0.25722(16) -0.3267(2) 0.05979(12) 0.0503(7) Uani 1 1 d . . .
F1B F 0.22110(15) 0.3975(2) 0.22132(14) 0.0497(7) Uani 1 1 d . . .
F2B F 0.2788(2) 0.3918(3) 0.30907(13) 0.0650(9) Uani 1 1 d . . .
F3B F 0.33510(16) 0.4465(2) 0.23532(17) 0.0593(8) Uani 1 1 d . . .
F1C F 0.30951(15) 0.1185(4) -0.02002(14) 0.0817(13) Uani 1 1 d . . .
F2C F 0.2179(2) 0.0357(3) -0.07135(11) 0.0579(9) Uani 1 1 d . . .
F3C F 0.20056(16) 0.1840(2) -0.02137(11) 0.0443(6) Uani 1 1 d . . .
O1A O 0.16985(13) -0.0362(2) 0.25242(10) 0.0213(5) Uani 1 1 d . . .
O2A O 0.12769(13) 0.0382(2) 0.15023(11) 0.0237(5) Uani 1 1 d . . .
O3A O 0.12592(15) -0.2366(2) 0.15206(13) 0.0339(7) Uani 1 1 d . . .
O4A O 0.24535(14) -0.1848(2) 0.14997(11) 0.0225(5) Uani 1 1 d . . .
O1B O 0.33300(13) -0.0658(2) 0.26675(10) 0.0193(5) Uani 1 1 d . . .
O2B O 0.38418(12) 0.0076(2) 0.17482(10) 0.0179(5) Uani 1 1 d . . .
O3B O 0.37282(15) 0.2223(2) 0.26651(13) 0.0324(6) Uani 1 1 d . . .
O4B O 0.26409(14) 0.1863(2) 0.21192(11) 0.0235(5) Uani 1 1 d . . .
O1C O 0.25792(14) 0.0567(2) 0.08447(11) 0.0228(5) Uani 1 1 d . . .
O2C O 0.1855(2) -0.0669(3) 0.02756(14) 0.0444(8) Uani 1 1 d . . .
O1S O 0.4362(2) 0.1065(4) 0.52390(16) 0.0618(11) Uani 1 1 d . . .
N1A N 0.0396(2) -0.1628(3) 0.26114(18) 0.0413(9) Uani 1 1 d . . .
N2A N -0.00421(18) -0.0912(3) 0.13522(19) 0.0388(9) Uani 1 1 d . . .
N1B N 0.44340(17) 0.0406(3) 0.34757(13) 0.0212(6) Uani 1 1 d . . .
N2B N 0.51357(16) 0.0992(2) 0.23836(13) 0.0210(6) Uani 1 1 d . . .
C1A C 0.1660(2) -0.0107(3) 0.31018(16) 0.0206(7) Uani 1 1 d . . .
C2A C 0.2183(2) 0.0637(3) 0.34061(16) 0.0214(7) Uani 1 1 d . . .
H42A H 0.2555 0.0987 0.3190 0.026 Uiso 1 1 d R . .
C3A C 0.2167(2) 0.0885(4) 0.40049(18) 0.0324(9) Uani 1 1 d . . .
H50A H 0.2536 0.1387 0.4202 0.039 Uiso 1 1 d R . .
C4A C 0.1631(3) 0.0412(5) 0.4328(2) 0.0477(12) Uani 1 1 d . . .
H68A H 0.1630 0.0576 0.4749 0.057 Uiso 1 1 d R . .
C5A C 0.1117(3) -0.0319(5) 0.4043(2) 0.0534(14) Uani 1 1 d . . .
H72A H 0.0732 -0.0630 0.4261 0.064 Uiso 1 1 d R . .
C6A C 0.1112(3) -0.0592(4) 0.34301(18) 0.0348(10) Uani 1 1 d . . .
C7A C 0.0567(3) -0.1401(4) 0.3170(2) 0.0475(13) Uani 1 1 d . . .
H20A H 0.0296 -0.1810 0.3448 0.057 Uiso 1 1 d R . .
C8A C 0.0903(2) 0.1121(3) 0.11236(15) 0.0239(8) Uani 1 1 d . . .
C9A C 0.1207(2) 0.2188(4) 0.10244(17) 0.0286(8) Uani 1 1 d . . .
H39A H 0.1676 0.2402 0.1240 0.034 Uiso 1 1 d R . .
C10A C 0.0843(2) 0.2944(4) 0.06153(19) 0.0376(10) Uani 1 1 d . . .
H53A H 0.1059 0.3681 0.0559 0.045 Uiso 1 1 d R . .
C11A C 0.0175(3) 0.2666(4) 0.02910(19) 0.0425(12) Uani 1 1 d . . .
H56A H -0.0058 0.3187 -0.0003 0.051 Uiso 1 1 d R . .
C12A C -0.0144(3) 0.1634(5) 0.0394(2) 0.0448(12) Uani 1 1 d . . .
H47A H -0.0613 0.1443 0.0172 0.054 Uiso 1 1 d R . .
C13A C 0.0200(2) 0.0842(4) 0.08200(18) 0.0335(9) Uani 1 1 d . . .
C14A C -0.0195(2) -0.0198(4) 0.0920(2) 0.0422(12) Uani 1 1 d . . .
H64A H -0.0617 -0.0372 0.0636 0.051 Uiso 1 1 d R . .
C15A C -0.0505(3) -0.1949(5) 0.1362(3) 0.0536(14) Uani 1 1 d . . .
H78A H -0.0225 -0.2601 0.1255 0.064 Uiso 1 1 d R . .
H78B H -0.0928 -0.1868 0.1066 0.064 Uiso 1 1 d R . .
C16A C -0.0763(3) -0.2144(5) 0.1978(3) 0.071(2) Uani 1 1 d . . .
H76A H -0.0971 -0.1445 0.2111 0.085 Uiso 1 1 d R . .
H76B H -0.1153 -0.2706 0.1940 0.085 Uiso 1 1 d R . .
C17A C -0.0152(3) -0.2540(5) 0.2447(3) 0.0592(16) Uani 1 1 d . . .
H73A H -0.0370 -0.2769 0.2802 0.071 Uiso 1 1 d R . .
H73B H 0.0092 -0.3194 0.2298 0.071 Uiso 1 1 d R . .
C18A C 0.1882(2) -0.2434(3) 0.13448(16) 0.0233(8) Uani 1 1 d . . .
C19A C 0.1985(2) -0.3400(4) 0.0893(2) 0.0333(9) Uani 1 1 d . . .
C1B C 0.32401(19) -0.1347(3) 0.31292(15) 0.0200(7) Uani 1 1 d . . .
C2B C 0.2753(2) -0.2282(3) 0.30475(17) 0.0235(7) Uani 1 1 d . . .
H51A H 0.2518 -0.2451 0.2652 0.028 Uiso 1 1 d R . .
C3B C 0.2606(2) -0.2959(3) 0.35274(19) 0.0321(9) Uani 1 1 d . . .
H71A H 0.2275 -0.3599 0.3458 0.039 Uiso 1 1 d R . .
C4B C 0.2936(3) -0.2724(4) 0.41079(19) 0.0376(10) Uani 1 1 d . . .
H69A H 0.2823 -0.3182 0.4443 0.045 Uiso 1 1 d R . .
C5B C 0.3428(2) -0.1832(4) 0.41921(17) 0.0328(9) Uani 1 1 d . . .
H36A H 0.3657 -0.1668 0.4590 0.039 Uiso 1 1 d R . .
C6B C 0.3607(2) -0.1146(3) 0.37094(16) 0.0230(7) Uani 1 1 d . . .
C7B C 0.4140(2) -0.0234(3) 0.38505(16) 0.0233(8) Uani 1 1 d . . .
H16A H 0.4297 -0.0107 0.4269 0.028 Uiso 1 1 d R . .
C8B C 0.42969(19) -0.0282(3) 0.13512(15) 0.0172(7) Uani 1 1 d . . .
C9B C 0.40237(19) -0.0959(3) 0.08605(15) 0.0193(7) Uani 1 1 d . . .
H49A H 0.3507 -0.1177 0.0814 0.023 Uiso 1 1 d R . .
C10B C 0.4485(2) -0.1312(3) 0.04420(16) 0.0229(7) Uani 1 1 d . . .
H30A H 0.4281 -0.1768 0.0107 0.028 Uiso 1 1 d R . .
C11B C 0.5239(2) -0.1021(3) 0.04994(17) 0.0264(8) Uani 1 1 d . . .
H43A H 0.5557 -0.1274 0.0207 0.032 Uiso 1 1 d R . .
C12B C 0.5515(2) -0.0359(3) 0.09785(17) 0.0244(8) Uani 1 1 d . . .
H25A H 0.6032 -0.0149 0.1020 0.029 Uiso 1 1 d R . .
C13B C 0.50653(19) 0.0015(3) 0.14121(15) 0.0182(7) Uani 1 1 d . . .
C14B C 0.54022(19) 0.0738(3) 0.18942(16) 0.0211(7) Uani 1 1 d . . .
H15A H 0.5880 0.1060 0.1839 0.025 Uiso 1 1 d R . .
C15B C 0.5567(2) 0.1784(3) 0.27977(18) 0.0283(8) Uani 1 1 d . . .
H44A H 0.5311 0.2503 0.2796 0.034 Uiso 1 1 d R . .
H44B H 0.6045 0.1915 0.2658 0.034 Uiso 1 1 d R . .
C16B C 0.5668(2) 0.1328(3) 0.34366(17) 0.0278(8) Uani 1 1 d . . .
H54A H 0.6027 0.1794 0.3672 0.033 Uiso 1 1 d R . .
H54B H 0.5866 0.0567 0.3429 0.033 Uiso 1 1 d R . .
C17B C 0.4950(2) 0.1304(3) 0.37339(18) 0.0284(8) Uani 1 1 d . . .
H62A H 0.5067 0.1167 0.4157 0.034 Uiso 1 1 d R . .
H62B H 0.4710 0.2035 0.3686 0.034 Uiso 1 1 d R . .
C18B C 0.3111(2) 0.2479(3) 0.24270(16) 0.0204(7) Uani 1 1 d . . .
C19B C 0.2854(2) 0.3717(3) 0.25190(18) 0.0264(8) Uani 1 1 d . . .
C1C C 0.2253(2) 0.0157(3) 0.03592(16) 0.0228(8) Uani 1 1 d . . .
C2C C 0.2394(2) 0.0876(4) -0.01958(16) 0.0267(8) Uani 1 1 d . . .
C1S C 0.3176(3) 0.1167(5) 0.5650(3) 0.0595(16) Uani 1 1 d . . .
H1AA H 0.3003 0.0639 0.5337 0.071 Uiso 1 1 d R . .
H1AB H 0.3132 0.0824 0.6035 0.071 Uiso 1 1 d R . .
H1AC H 0.2881 0.1850 0.5610 0.071 Uiso 1 1 d R . .
C2S C 0.4326(3) 0.2284(5) 0.6070(3) 0.0605(16) Uani 1 1 d . . .
H2AA H 0.4837 0.2424 0.6006 0.073 Uiso 1 1 d R . .
H2AB H 0.4054 0.2990 0.6038 0.073 Uiso 1 1 d R . .
H2AC H 0.4306 0.1964 0.6463 0.073 Uiso 1 1 d R . .
C3S C 0.3996(3) 0.1467(4) 0.56028(19) 0.0353(9) Uani 1 1 d . . .

loop_
_atom_site_aniso_label
_atom_site_aniso_U_11
_atom_site_aniso_U_22
_atom_site_aniso_U_33
_atom_site_aniso_U_23
_atom_site_aniso_U_13
_atom_site_aniso_U_12
Dy1 0.01152(8) 0.01805(8) 0.01372(8) 0.00017(6) 0.00011(5) -0.00172(6)
Cu1A 0.0154(2) 0.0267(2) 0.0302(2) -0.00655(19) 0.00408(17) -0.00685(17)
Cu1B 0.01338(19) 0.0223(2) 0.0172(2) -0.00107(16) -0.00110(15) -0.00141(16)
F1A 0.145(4) 0.0265(16) 0.101(3) 0.0068(17) 0.063(3) 0.0259(19)
F2A 0.0496(19) 0.118(3) 0.096(3) -0.084(3) -0.0262(18) 0.015(2)
F3A 0.0541(17) 0.0539(17) 0.0459(16) -0.0219(13) 0.0195(13) -0.0011(14)
F1B 0.0349(14) 0.0298(13) 0.080(2) -0.0042(13) -0.0161(14) 0.0106(11)
F2B 0.101(3) 0.0538(19) 0.0413(16) -0.0168(14) 0.0112(16) 0.0297(18)
F3B 0.0475(17) 0.0241(13) 0.108(3) 0.0040(15) 0.0181(17) -0.0132(12)
F1C 0.0218(13) 0.176(4) 0.0492(18) 0.043(2) 0.0119(12) -0.0057(19)
F2C 0.107(3) 0.0497(16) 0.0163(12) -0.0042(11) 0.0021(14) 0.0129(17)
F3C 0.0676(18) 0.0329(14) 0.0338(14) 0.0107(11) 0.0126(12) 0.0147(13)
O1A 0.0196(12) 0.0285(13) 0.0166(12) -0.0025(10) 0.0049(9) -0.0065(10)
O2A 0.0143(12) 0.0323(14) 0.0232(13) 0.0053(11) -0.0036(10) 0.0013(10)
O3A 0.0275(15) 0.0331(15) 0.0422(17) -0.0114(13) 0.0092(13) -0.0035(12)
O4A 0.0228(13) 0.0201(12) 0.0238(13) -0.0007(10) -0.0010(10) -0.0021(10)
O1B 0.0198(12) 0.0225(13) 0.0154(11) 0.0038(9) 0.0015(9) -0.0023(10)
O2B 0.0122(11) 0.0260(13) 0.0150(11) -0.0004(9) -0.0006(9) -0.0013(9)
O3B 0.0255(14) 0.0308(15) 0.0387(16) -0.0053(12) -0.0070(12) 0.0047(12)
O4B 0.0231(13) 0.0182(12) 0.0285(14) -0.0017(10) -0.0001(10) -0.0052(10)
O1C 0.0220(13) 0.0286(14) 0.0174(12) 0.0003(10) -0.0001(10) 0.0027(10)
O2C 0.064(2) 0.0351(17) 0.0316(16) 0.0003(13) -0.0076(15) -0.0145(16)
O1S 0.069(3) 0.080(3) 0.0363(19) -0.0176(19) 0.0048(17) 0.012(2)
N1A 0.042(2) 0.039(2) 0.047(2) -0.0119(17) 0.0242(18) -0.0230(17)
N2A 0.0180(16) 0.036(2) 0.061(3) -0.0178(18) -0.0034(16) -0.0040(14)
N1B 0.0224(15) 0.0225(15) 0.0174(14) -0.0047(12) -0.0038(11) 0.0045(12)
N2B 0.0157(14) 0.0198(15) 0.0265(16) -0.0008(12) -0.0027(12) 0.0002(11)
C1A 0.0233(17) 0.0208(17) 0.0186(16) -0.0001(13) 0.0064(13) 0.0038(14)
C2A 0.0229(18) 0.0210(18) 0.0206(17) 0.0026(14) 0.0039(14) 0.0074(14)
C3A 0.040(2) 0.029(2) 0.027(2) -0.0062(17) 0.0044(17) 0.0048(18)
C4A 0.069(3) 0.053(3) 0.025(2) -0.012(2) 0.019(2) -0.009(3)
C5A 0.068(4) 0.061(3) 0.037(3) -0.006(2) 0.034(3) -0.018(3)
C6A 0.044(2) 0.036(2) 0.028(2) -0.0039(17) 0.0200(18) -0.0095(19)
C7A 0.061(3) 0.042(3) 0.046(3) -0.008(2) 0.035(2) -0.024(2)
C8A 0.0203(17) 0.038(2) 0.0134(16) -0.0043(15) 0.0022(13) 0.0102(15)
C9A 0.0244(19) 0.040(2) 0.0229(18) 0.0067(16) 0.0087(15) 0.0101(17)
C10A 0.037(2) 0.049(3) 0.029(2) 0.0104(19) 0.0138(18) 0.021(2)
C11A 0.047(3) 0.058(3) 0.023(2) 0.004(2) 0.0018(18) 0.031(2)
C12A 0.034(2) 0.064(3) 0.032(2) -0.017(2) -0.0149(19) 0.025(2)
C13A 0.027(2) 0.043(2) 0.029(2) -0.0150(18) -0.0069(16) 0.0128(18)
C14A 0.020(2) 0.049(3) 0.053(3) -0.023(2) -0.0141(19) 0.0078(19)
C15A 0.029(2) 0.047(3) 0.080(4) -0.020(3) -0.013(2) -0.010(2)
C16A 0.030(3) 0.059(4) 0.128(6) -0.032(4) 0.024(3) -0.027(3)
C17A 0.069(4) 0.051(3) 0.064(3) -0.016(3) 0.032(3) -0.041(3)
C18A 0.0266(19) 0.0202(18) 0.0218(17) -0.0004(14) -0.0030(15) 0.0001(14)
C19A 0.028(2) 0.029(2) 0.042(2) -0.0115(18) 0.0011(18) -0.0005(17)
C1B 0.0184(16) 0.0223(17) 0.0196(17) 0.0029(14) 0.0038(13) 0.0079(14)
C2B 0.0227(18) 0.0228(18) 0.0249(18) 0.0031(15) 0.0023(14) 0.0015(14)
C3B 0.036(2) 0.025(2) 0.036(2) 0.0100(17) 0.0065(18) 0.0006(17)
C4B 0.048(3) 0.034(2) 0.031(2) 0.0144(18) 0.0045(19) 0.0030(19)
C5B 0.044(2) 0.034(2) 0.0194(18) 0.0072(16) -0.0033(17) 0.0060(18)
C6B 0.0251(18) 0.0234(18) 0.0204(17) 0.0034(14) 0.0022(14) 0.0066(14)
C7B 0.0262(18) 0.0270(19) 0.0157(16) -0.0009(14) -0.0023(14) 0.0088(15)
C8B 0.0173(16) 0.0187(16) 0.0156(15) 0.0079(13) 0.0014(12) 0.0020(13)
C9B 0.0166(16) 0.0176(17) 0.0236(17) 0.0039(13) 0.0017(13) 0.0009(13)
C10B 0.0269(19) 0.0191(17) 0.0226(17) 0.0012(14) 0.0020(14) 0.0003(14)
C11B 0.0222(18) 0.030(2) 0.0278(19) 0.0023(16) 0.0076(15) 0.0030(15)
C12B 0.0148(16) 0.0295(19) 0.0293(19) 0.0043(16) 0.0045(14) 0.0006(14)
C13B 0.0151(15) 0.0192(16) 0.0202(16) 0.0029(13) 0.0011(13) 0.0012(13)
C14B 0.0135(15) 0.0227(17) 0.0268(18) 0.0035(14) 0.0002(13) 0.0011(13)
C15B 0.0229(19) 0.0238(19) 0.037(2) -0.0057(16) -0.0026(16) -0.0040(15)
C16B 0.0226(18) 0.0247(19) 0.033(2) -0.0094(16) -0.0103(16) 0.0015(15)
C17B 0.028(2) 0.029(2) 0.0268(19) -0.0097(16) -0.0043(16) -0.0017(16)
C18B 0.0228(18) 0.0168(16) 0.0222(17) 0.0003(13) 0.0048(14) -0.0014(14)
C19B 0.0247(19) 0.0208(18) 0.033(2) -0.0040(15) -0.0001(15) -0.0030(15)
C1C 0.0202(17) 0.030(2) 0.0175(17) 0.0000(14) 0.0002(13) 0.0077(15)
C2C 0.0221(18) 0.039(2) 0.0191(17) 0.0021(16) 0.0033(14) 0.0073(16)
C1S 0.051(3) 0.047(3) 0.072(4) 0.023(3) -0.030(3) -0.015(2)
C2S 0.045(3) 0.041(3) 0.097(5) -0.037(3) 0.015(3) -0.006(2)
C3S 0.045(3) 0.026(2) 0.033(2) 0.0035(17) -0.0012(19) -0.0008(18)

loop_
_atom_type_symbol
_atom_type_description
_atom_type_scat_dispersion_real
_atom_type_scat_dispersion_imag
_atom_type_scat_source
C C 0.0033 0.0016 'International Tables Vol C Tables 4.2.6.8 and 6.1.1.4'
H H 0.0000 0.0000 'International Tables Vol C Tables 4.2.6.8 and 6.1.1.4'
N N 0.0061 0.0033 'International Tables Vol C Tables 4.2.6.8 and 6.1.1.4'
O O 0.0106 0.0060 'International Tables Vol C Tables 4.2.6.8 and 6.1.1.4'
F F 0.0171 0.0103 'International Tables Vol C Tables 4.2.6.8 and 6.1.1.4'
Cu Cu 0.3201 1.2651 'International Tables Vol C Tables 4.2.6.8 and 6.1.1.4'
Dy Dy -0.1892 4.4098 'International Tables Vol C Tables 4.2.6.8 and 6.1.1.4'

loop_
_geom_angle_atom_site_label_1
_geom_angle_atom_site_label_2
_geom_angle_atom_site_label_3
_geom_angle
_geom_angle_site_symmetry_1
_geom_angle_site_symmetry_3
_geom_angle_publ_flag
O4A Dy1 O1C 89.30(9) . . ?
O4A Dy1 O4B 178.96(9) . . ?
O1C Dy1 O4B 89.66(9) . . ?
O4A Dy1 O1A 90.44(9) . . ?
O1C Dy1 O1A 140.97(9) . . ?
O4B Dy1 O1A 90.32(9) . . ?
O4A Dy1 O2B 93.28(9) . . ?
O1C Dy1 O2B 78.48(9) . . ?
O4B Dy1 O2B 86.58(9) . . ?
O1A Dy1 O2B 140.46(8) . . ?
O4A Dy1 O2A 92.84(9) . . ?
O1C Dy1 O2A 77.46(9) . . ?
O4B Dy1 O2A 86.86(9) . . ?
O1A Dy1 O2A 63.58(9) . . ?
O2B Dy1 O2A 155.07(8) . . ?
O4A Dy1 O1B 87.75(8) . . ?
O1C Dy1 O1B 141.75(8) . . ?
O4B Dy1 O1B 93.12(9) . . ?
O1A Dy1 O1B 77.20(8) . . ?
O2B Dy1 O1B 63.66(8) . . ?
O2A Dy1 O1B 140.77(8) . . ?
O4A Dy1 Cu1A 74.67(6) . . ?
O1C Dy1 Cu1A 107.37(7) . . ?
O4B Dy1 Cu1A 105.58(6) . . ?
O1A Dy1 Cu1A 35.98(6) . . ?
O2B Dy1 Cu1A 166.28(6) . . ?
O2A Dy1 Cu1A 35.52(6) . . ?
O1B Dy1 Cu1A 108.52(6) . . ?
O4A Dy1 Cu1B 107.87(6) . . ?
O1C Dy1 Cu1B 110.92(7) . . ?
O4B Dy1 Cu1B 72.58(6) . . ?
O1A Dy1 Cu1B 106.24(6) . . ?
O2B Dy1 Cu1B 35.80(6) . . ?
O2A Dy1 Cu1B 157.39(7) . . ?
O1B Dy1 Cu1B 35.81(6) . . ?
Cu1A Dy1 Cu1B 141.623(16) . . ?
O2A Cu1A O1A 79.15(10) . . ?
O2A Cu1A N1A 165.17(13) . . ?
O1A Cu1A N1A 90.85(14) . . ?
O2A Cu1A N2A 91.75(14) . . ?
O1A Cu1A N2A 170.20(14) . . ?
N1A Cu1A N2A 97.37(17) . . ?
O2A Cu1A O3A 98.01(11) . . ?
O1A Cu1A O3A 100.21(10) . . ?
N1A Cu1A O3A 94.50(14) . . ?
N2A Cu1A O3A 84.52(13) . . ?
O2A Cu1A Dy1 45.13(7) . . ?
O1A Cu1A Dy1 44.78(7) . . ?
N1A Cu1A Dy1 131.13(13) . . ?
N2A Cu1A Dy1 129.25(12) . . ?
O3A Cu1A Dy1 78.52(7) . . ?
O1B Cu1B O2B 79.05(10) . . ?
O1B Cu1B N1B 92.34(12) . . ?
O2B Cu1B N1B 171.35(12) . . ?
O1B Cu1B N2B 164.95(11) . . ?
O2B Cu1B N2B 91.30(11) . . ?
N1B Cu1B N2B 96.97(13) . . ?
O1B Cu1B O3B 104.52(10) . . ?
O2B Cu1B O3B 96.74(10) . . ?
N1B Cu1B O3B 86.12(11) . . ?
N2B Cu1B O3B 87.94(11) . . ?
O1B Cu1B Dy1 45.10(7) . . ?
O2B Cu1B Dy1 44.73(7) . . ?
N1B Cu1B Dy1 128.38(9) . . ?
N2B Cu1B Dy1 131.72(9) . . ?
O3B Cu1B Dy1 80.57(6) . . ?
C1A O1A Cu1A 122.8(2) . . ?
C1A O1A Dy1 135.6(2) . . ?
Cu1A O1A Dy1 99.25(10) . . ?
C8A O2A Cu1A 124.9(2) . . ?
C8A O2A Dy1 135.7(2) . . ?
Cu1A O2A Dy1 99.36(10) . . ?
C18A O3A Cu1A 124.1(2) . . ?
C18A O4A Dy1 129.5(2) . . ?
C1B O1B Cu1B 125.5(2) . . ?
C1B O1B Dy1 134.8(2) . . ?
Cu1B O1B Dy1 99.09(10) . . ?
C8B O2B Cu1B 121.9(2) . . ?
C8B O2B Dy1 135.5(2) . . ?
Cu1B O2B Dy1 99.47(10) . . ?
C18B O3B Cu1B 120.9(2) . . ?
C18B O4B Dy1 137.0(2) . . ?
C1C O1C Dy1 130.3(2) . . ?
C7A N1A C17A 118.5(4) . . ?
C7A N1A Cu1A 122.0(3) . . ?
C17A N1A Cu1A 119.4(3) . . ?
C14A N2A C15A 118.1(4) . . ?
C14A N2A Cu1A 124.0(3) . . ?
C15A N2A Cu1A 117.8(3) . . ?
C7B N1B C17B 116.6(3) . . ?
C7B N1B Cu1B 124.3(3) . . ?
C17B N1B Cu1B 119.1(2) . . ?
C14B N2B C15B 117.6(3) . . ?
C14B N2B Cu1B 121.9(2) . . ?
C15B N2B Cu1B 120.5(2) . . ?
O1A C1A C2A 120.3(3) . . ?
O1A C1A C6A 121.7(3) . . ?
C2A C1A C6A 117.9(3) . . ?
C3A C2A C1A 121.4(4) . . ?
C2A C3A C4A 120.9(4) . . ?
C5A C4A C3A 119.0(4) . . ?
C4A C5A C6A 121.9(4) . . ?
C5A C6A C1A 118.9(4) . . ?
C5A C6A C7A 118.4(4) . . ?
C1A C6A C7A 122.6(4) . . ?
N1A C7A C6A 127.7(4) . . ?
O2A C8A C9A 119.9(3) . . ?
O2A C8A C13A 121.4(4) . . ?
C9A C8A C13A 118.7(4) . . ?
C10A C9A C8A 120.7(4) . . ?
C11A C10A C9A 121.5(5) . . ?
C12A C11A C10A 118.7(4) . . ?
C11A C12A C13A 121.8(4) . . ?
C8A C13A C12A 118.5(4) . . ?
C8A C13A C14A 123.7(4) . . ?
C12A C13A C14A 117.8(4) . . ?
N2A C14A C13A 126.6(4) . . ?
N2A C15A C16A 111.5(4) . . ?
C17A C16A C15A 113.9(4) . . ?
N1A C17A C16A 111.8(5) . . ?
O3A C18A O4A 128.8(4) . . ?
O3A C18A C19A 115.8(3) . . ?
O4A C18A C19A 115.4(3) . . ?
F1A C19A F2A 108.1(4) . . ?
F1A C19A F3A 106.5(4) . . ?
F2A C19A F3A 106.6(4) . . ?
F1A C19A C18A 110.1(4) . . ?
F2A C19A C18A 111.6(3) . . ?
F3A C19A C18A 113.7(3) . . ?
O1B C1B C2B 119.8(3) . . ?
O1B C1B C6B 121.8(3) . . ?
C2B C1B C6B 118.4(3) . . ?
C3B C2B C1B 121.0(4) . . ?
C2B C3B C4B 120.7(4) . . ?
C5B C4B C3B 118.9(4) . . ?
C4B C5B C6B 121.8(4) . . ?
C5B C6B C1B 119.0(4) . . ?
C5B C6B C7B 117.0(3) . . ?
C1B C6B C7B 124.0(3) . . ?
N1B C7B C6B 126.9(3) . . ?
O2B C8B C9B 120.5(3) . . ?
O2B C8B C13B 121.3(3) . . ?
C9B C8B C13B 118.2(3) . . ?
C10B C9B C8B 120.9(3) . . ?
C9B C10B C11B 121.1(3) . . ?
C12B C11B C10B 118.6(3) . . ?
C11B C12B C13B 122.0(3) . . ?
C12B C13B C8B 119.2(3) . . ?
C12B C13B C14B 118.0(3) . . ?
C8B C13B C14B 122.7(3) . . ?
N2B C14B C13B 127.3(3) . . ?
N2B C15B C16B 111.9(3) . . ?
C17B C16B C15B 113.4(3) . . ?
N1B C17B C16B 111.9(3) . . ?
O3B C18B O4B 128.9(3) . . ?
O3B C18B C19B 116.5(3) . . ?
O4B C18B C19B 114.6(3) . . ?
F2B C19B F1B 107.2(3) . . ?
F2B C19B F3B 106.6(3) . . ?
F1B C19B F3B 106.6(3) . . ?
F2B C19B C18B 110.9(3) . . ?
F1B C19B C18B 114.0(3) . . ?
F3B C19B C18B 111.1(3) . . ?
O2C C1C O1C 130.4(4) . . ?
O2C C1C C2C 117.3(3) . . ?
O1C C1C C2C 112.3(3) . . ?
F1C C2C F2C 108.1(3) . . ?
F1C C2C F3C 105.7(4) . . ?
F2C C2C F3C 105.0(3) . . ?
F1C C2C C1C 113.4(3) . . ?
F2C C2C C1C 113.2(3) . . ?
F3C C2C C1C 110.9(3) . . ?
O1S C3S C2S 121.3(5) . . ?
O1S C3S C1S 124.2(5) . . ?
C2S C3S C1S 114.5(4) . . ?

loop_
_geom_bond_atom_site_label_1
_geom_bond_atom_site_label_2
_geom_bond_distance
_geom_bond_site_symmetry_2
_geom_bond_publ_flag
Dy1 O4A 2.275(2) . ?
Dy1 O1C 2.281(2) . ?
Dy1 O4B 2.285(2) . ?
Dy1 O1A 2.352(2) . ?
Dy1 O2B 2.357(2) . ?
Dy1 O2A 2.367(2) . ?
Dy1 O1B 2.370(2) . ?
Dy1 Cu1A 3.2959(8) . ?
Dy1 Cu1B 3.3043(11) . ?
Cu1A O2A 1.941(3) . ?
Cu1A O1A 1.962(2) . ?
Cu1A N1A 1.970(4) . ?
Cu1A N2A 1.974(4) . ?
Cu1A O3A 2.308(3) . ?
Cu1B O1B 1.958(2) . ?
Cu1B O2B 1.960(2) . ?
Cu1B N1B 1.965(3) . ?
Cu1B N2B 1.972(3) . ?
Cu1B O3B 2.389(3) . ?
F1A C19A 1.310(5) . ?
F2A C19A 1.316(5) . ?
F3A C19A 1.315(5) . ?
F1B C19B 1.318(4) . ?
F2B C19B 1.317(5) . ?
F3B C19B 1.333(5) . ?
F1C C2C 1.316(5) . ?
F2C C2C 1.327(5) . ?
F3C C2C 1.326(5) . ?
O1A C1A 1.334(4) . ?
O2A C8A 1.341(4) . ?
O3A C18A 1.232(5) . ?
O4A C18A 1.255(4) . ?
O1B C1B 1.333(4) . ?
O2B C8B 1.339(4) . ?
O3B C18B 1.218(4) . ?
O4B C18B 1.260(4) . ?
O1C C1C 1.272(4) . ?
O2C C1C 1.206(5) . ?
O1S C3S 1.196(6) . ?
N1A C7A 1.281(6) . ?
N1A C17A 1.475(5) . ?
N2A C14A 1.284(6) . ?
N2A C15A 1.475(6) . ?
N1B C7B 1.280(5) . ?
N1B C17B 1.480(5) . ?
N2B C14B 1.276(5) . ?
N2B C15B 1.472(5) . ?
C1A C2A 1.404(5) . ?
C1A C6A 1.411(5) . ?
C2A C3A 1.373(5) . ?
C3A C4A 1.382(6) . ?
C4A C5A 1.368(7) . ?
C5A C6A 1.406(6) . ?
C6A C7A 1.441(6) . ?
C8A C9A 1.391(6) . ?
C8A C13A 1.410(5) . ?
C9A C10A 1.386(5) . ?
C10A C11A 1.377(7) . ?
C11A C12A 1.368(7) . ?
C12A C13A 1.422(6) . ?
C13A C14A 1.440(7) . ?
C15A C16A 1.516(9) . ?
C16A C17A 1.510(9) . ?
C18A C19A 1.540(5) . ?
C1B C2B 1.402(5) . ?
C1B C6B 1.411(5) . ?
C2B C3B 1.382(5) . ?
C3B C4B 1.396(6) . ?
C4B C5B 1.369(6) . ?
C5B C6B 1.410(5) . ?
C6B C7B 1.448(5) . ?
C8B C9B 1.399(5) . ?
C8B C13B 1.421(5) . ?
C9B C10B 1.380(5) . ?
C10B C11B 1.395(5) . ?
C11B C12B 1.371(5) . ?
C12B C13B 1.399(5) . ?
C13B C14B 1.451(5) . ?
C15B C16B 1.517(6) . ?
C16B C17B 1.517(6) . ?
C18B C19B 1.541(5) . ?
C1C C2C 1.542(5) . ?
C1S C3S 1.534(7) . ?
C2S C3S 1.491(6) . ?
